data_7121493
loop_
_publ_author_name
'Ballestero-Mart\'inez, Ernesto'
'Hadlington, Terrance J.'
'Szilv\'asi, Tibor'
'Yao, Shenglai'
'Driess, Matthias'

_publ_section_title
;
 From zinco(ii) arsaketenes to silylene-stabilised zinco arsinidene
 complexes.
;
_journal_issue 48
_journal_name_full 'Chemical communications (Cambridge, England)'
_journal_page_first 6124
_journal_page_last 6127
_journal_paper_doi 10.1039/c8cc01928b
_journal_volume 54
_journal_year 2018
_chemical_formula_moiety 'C39 H61 As N4 Si Zn'
_chemical_formula_sum 'C39 H61 As N4 Si Zn'
_chemical_formula_weight 754.29
_chemical_properties_physical Air-sensitive,Moisture-sensitive
_space_group_crystal_system monoclinic
_space_group_IT_number 14
_space_group_name_Hall '-P 2ybc'
_space_group_name_H-M_alt 'P 1 21/c 1'
_symmetry_space_group_name_Hall '-P 2ybc'
_symmetry_space_group_name_H-M 'P 1 21/c 1'
_atom_sites_solution_hydrogens geom
_audit_creation_method SHELXL-2016/6
_audit_update_record
;
2018-03-07 deposited with the CCDC.
2018-04-16 downloaded from the CCDC.
;
_cell_angle_alpha 90
_cell_angle_beta 95.6820(10)
_cell_angle_gamma 90
_cell_formula_units_Z 4
_cell_length_a 13.8602(2)
_cell_length_b 21.5672(3)
_cell_length_c 12.91970(10)
_cell_measurement_reflns_used 7700
_cell_measurement_temperature 150(2)
_cell_measurement_theta_max 73.2580
_cell_measurement_theta_min 3.1860
_cell_volume 3843.06(8)
_computing_cell_refinement 'CrysAlisPro 1.171.38.43c (Rigaku OD, 2015)'
_computing_data_collection 'CrysAlisPro 1.171.38.43c (Rigaku OD, 2015)'
_computing_data_reduction 'CrysAlisPro 1.171.38.43c (Rigaku OD, 2015)'
_computing_structure_refinement 'SHELXL-2016/6 (Sheldrick, 2016)'
_diffrn_ambient_temperature 150(2)
_diffrn_detector_area_resol_mean 10.5435
_diffrn_measured_fraction_theta_full 0.998
_diffrn_measured_fraction_theta_max 0.993
_diffrn_measurement_device_type 'SuperNova, Single source at offset, Atlas'
_diffrn_measurement_method '\w scans'
_diffrn_radiation_type CuK\a
_diffrn_radiation_wavelength 1.54184
_diffrn_reflns_av_R_equivalents 0.0218
_diffrn_reflns_av_unetI/netI 0.0278
_diffrn_reflns_Laue_measured_fraction_full 0.998
_diffrn_reflns_Laue_measured_fraction_max 0.993
_diffrn_reflns_limit_h_max 16
_diffrn_reflns_limit_h_min -16
_diffrn_reflns_limit_k_max 26
_diffrn_reflns_limit_k_min -18
_diffrn_reflns_limit_l_max 15
_diffrn_reflns_limit_l_min -9
_diffrn_reflns_number 14765
_diffrn_reflns_point_group_measured_fraction_full 0.998
_diffrn_reflns_point_group_measured_fraction_max 0.993
_diffrn_reflns_theta_full 67.684
_diffrn_reflns_theta_max 69.969
_diffrn_reflns_theta_min 6.418
_diffrn_source 'micro-focus sealed X-ray tube'
_exptl_absorpt_coefficient_mu 2.372
_exptl_absorpt_correction_T_max 1.00000
_exptl_absorpt_correction_T_min 0.40297
_exptl_absorpt_correction_type multi-scan
_exptl_absorpt_process_details
;
CrysAlisPro 1.171.38.43c (Rigaku Oxford Diffraction, 2015)
Empirical absorption correction using spherical harmonics,
 implemented in SCALE3 ABSPACK scaling algorithm.
;
_exptl_crystal_colour orange
_exptl_crystal_density_diffrn 1.304
_exptl_crystal_description plate
_exptl_crystal_F_000 1600
_exptl_crystal_size_max 0.250
_exptl_crystal_size_mid 0.130
_exptl_crystal_size_min 0.050
_refine_diff_density_max 0.505
_refine_diff_density_min -0.419
_refine_diff_density_rms 0.058
_refine_ls_extinction_method none
_refine_ls_goodness_of_fit_ref 1.066
_refine_ls_hydrogen_treatment constr
_refine_ls_matrix_type full
_refine_ls_number_parameters 431
_refine_ls_number_reflns 7231
_refine_ls_number_restraints 0
_refine_ls_restrained_S_all 1.066
_refine_ls_R_factor_all 0.0346
_refine_ls_R_factor_gt 0.0284
_refine_ls_shift/su_max 0.002
_refine_ls_shift/su_mean 0.000
_refine_ls_structure_factor_coef Fsqd
_refine_ls_weighting_details 'w=1/[\s^2^(Fo^2^)+(0.0432P)^2^+1.4697P] where P=(Fo^2^+2Fc^2^)/3'
_refine_ls_weighting_scheme calc
_refine_ls_wR_factor_gt 0.0762
_refine_ls_wR_factor_ref 0.0826
_reflns_Friedel_coverage 0.000
_reflns_number_gt 6329
_reflns_number_total 7231
_reflns_threshold_expression 'I > 2\s(I)'
_cod_data_source_file c8cc01928b2.cif
_cod_data_source_block compound_6
_cod_depositor_comments 'Adding full bibliography for 7121492--7121496.cif.'
_cod_database_code 7121493
_shelx_shelxl_version_number 2016/6
_shelx_space_group_comment
;
The symmetry employed for this shelxl refinement is uniquely defined
by the following loop, which should always be used as a source of
symmetry information in preference to the above space-group names.
They are only intended as comments.
;
_shelx_estimated_absorpt_t_min 0.589
_shelx_estimated_absorpt_t_max 0.891

loop_
_space_group_symop_operation_xyz
'x, y, z'
'-x, y+1/2, -z+1/2'
'-x, -y, -z'
'x, -y-1/2, z-1/2'

loop_
_atom_site_label
_atom_site_type_symbol
_atom_site_fract_x
_atom_site_fract_y
_atom_site_fract_z
_atom_site_U_iso_or_equiv
_atom_site_adp_type
_atom_site_occupancy
_atom_site_site_symmetry_order
_atom_site_calc_flag
_atom_site_refinement_flags_posn
_atom_site_refinement_flags_adp
Zn1 Zn 0.25067(2) 0.02705(2) 0.83124(2) 0.01757(8) Uani 1 1 d . .
As1 As 0.41091(2) 0.00026(2) 0.89896(2) 0.01788(7) Uani 1 1 d . .
Si1 Si 0.56736(3) 0.04894(2) 0.94240(4) 0.01657(11) Uani 1 1 d . .
N1 N 0.15149(12) -0.03550(7) 0.78248(14) 0.0221(4) Uani 1 1 d . .
N3 N 0.57918(11) 0.12968(7) 0.93516(13) 0.0205(3) Uani 1 1 d . .
N2 N 0.18341(11) 0.10055(7) 0.76602(13) 0.0196(3) Uani 1 1 d . .
N4 N 0.64104(11) 0.03929(8) 0.84022(13) 0.0206(3) Uani 1 1 d . .
C18 C 0.23710(13) 0.15726(9) 0.75704(15) 0.0198(4) Uani 1 1 d . .
C32 C 0.53949(14) 0.17958(9) 0.99809(16) 0.0221(4) Uani 1 1 d . .
C19 C 0.21476(14) 0.21082(9) 0.81222(16) 0.0216(4) Uani 1 1 d . .
C27 C 0.33303(16) 0.09951(10) 0.62704(17) 0.0276(5) Uani 1 1 d . .
H27 H 0.331922 0.062734 0.674033 0.033 Uiso 1 1 calc R U
C4 C 0.09494(14) 0.09653(9) 0.71612(16) 0.0227(4) Uani 1 1 d . .
C14 C 0.34642(16) -0.08880(12) 0.62050(19) 0.0354(5) Uani 1 1 d . .
H14A H 0.367436 -0.065287 0.683647 0.053 Uiso 1 1 calc R U
H14B H 0.363589 -0.065882 0.559443 0.053 Uiso 1 1 calc R U
H14C H 0.378645 -0.129294 0.623328 0.053 Uiso 1 1 calc R U
C5 C 0.04769(16) 0.15244(10) 0.66095(19) 0.0327(5) Uani 1 1 d . .
H5A H 0.007411 0.174000 0.707755 0.049 Uiso 1 1 calc R U
H5B H 0.007123 0.138801 0.598680 0.049 Uiso 1 1 calc R U
H5C H 0.097996 0.180649 0.640769 0.049 Uiso 1 1 calc R U
C34 C 0.43051(15) 0.18501(10) 0.96800(18) 0.0291(5) Uani 1 1 d . .
H34A H 0.418516 0.194670 0.893721 0.044 Uiso 1 1 calc R U
H34B H 0.404022 0.218184 1.008643 0.044 Uiso 1 1 calc R U
H34C H 0.399026 0.145678 0.982324 0.044 Uiso 1 1 calc R U
C6 C 0.17061(13) -0.10158(9) 0.79094(17) 0.0225(4) Uani 1 1 d . .
C23 C 0.31288(15) 0.15657(9) 0.69107(15) 0.0227(4) Uani 1 1 d . .
C31 C 0.64050(15) 0.09584(10) 0.78572(16) 0.0252(4) Uani 1 1 d . .
H31 H 0.662351 0.099422 0.718567 0.030 Uiso 1 1 calc R U
C20 C 0.26908(15) 0.26438(10) 0.79827(17) 0.0260(4) Uani 1 1 d . .
H20 H 0.253832 0.301607 0.832430 0.031 Uiso 1 1 calc R U
C30 C 0.60685(15) 0.14391(10) 0.83598(17) 0.0256(4) Uani 1 1 d . .
H30 H 0.601935 0.184463 0.807241 0.031 Uiso 1 1 calc R U
C22 C 0.36646(16) 0.21067(10) 0.68379(17) 0.0278(5) Uani 1 1 d . .
H22 H 0.419297 0.210858 0.642226 0.033 Uiso 1 1 calc R U
C36 C 0.67452(15) -0.01690(10) 0.78864(16) 0.0245(4) Uani 1 1 d . .
C39 C 0.77226(18) -0.00464(12) 0.7468(2) 0.0404(6) Uani 1 1 d . .
H39A H 0.764347 0.027269 0.692594 0.061 Uiso 1 1 calc R U
H39B H 0.795924 -0.042973 0.717338 0.061 Uiso 1 1 calc R U
H39C H 0.819089 0.009634 0.803582 0.061 Uiso 1 1 calc R U
C24 C 0.13548(15) 0.21252(10) 0.88578(17) 0.0250(4) Uani 1 1 d . .
H24 H 0.094928 0.174374 0.873641 0.030 Uiso 1 1 calc R U
C3 C 0.04100(14) 0.04173(10) 0.70354(17) 0.0247(4) Uani 1 1 d . .
H3 H -0.024288 0.046738 0.674709 0.030 Uiso 1 1 calc R U
C12 C 0.23656(16) -0.09805(10) 0.61285(18) 0.0287(5) Uani 1 1 d . .
H12 H 0.205662 -0.056121 0.611634 0.034 Uiso 1 1 calc R U
C2 C 0.06914(14) -0.01938(10) 0.72722(17) 0.0239(4) Uani 1 1 d . .
C33 C 0.56120(16) 0.16464(10) 1.11324(17) 0.0273(4) Uani 1 1 d . .
H33A H 0.524742 0.127671 1.130131 0.041 Uiso 1 1 calc R U
H33B H 0.542041 0.199761 1.154776 0.041 Uiso 1 1 calc R U
H33C H 0.630772 0.156870 1.128925 0.041 Uiso 1 1 calc R U
C1 C 0.00132(15) -0.06914(10) 0.6791(2) 0.0333(5) Uani 1 1 d . .
H1A H 0.032189 -0.090617 0.624217 0.050 Uiso 1 1 calc R U
H1B H -0.059215 -0.049922 0.649251 0.050 Uiso 1 1 calc R U
H1C H -0.012781 -0.098994 0.732767 0.050 Uiso 1 1 calc R U
C7 C 0.20715(14) -0.13243(10) 0.70757(18) 0.0250(4) Uani 1 1 d . .
C11 C 0.14786(15) -0.13296(10) 0.88055(18) 0.0269(5) Uani 1 1 d . .
C25 C 0.18013(16) 0.21193(11) 0.99858(18) 0.0318(5) Uani 1 1 d . .
H25A H 0.218269 0.173983 1.011737 0.048 Uiso 1 1 calc R U
H25B H 0.128446 0.213305 1.045090 0.048 Uiso 1 1 calc R U
H25C H 0.222366 0.248138 1.011367 0.048 Uiso 1 1 calc R U
C8 C 0.21706(15) -0.19704(10) 0.71444(19) 0.0288(5) Uani 1 1 d . .
H8 H 0.241705 -0.219121 0.659131 0.035 Uiso 1 1 calc R U
C10 C 0.15870(16) -0.19747(10) 0.8822(2) 0.0319(5) Uani 1 1 d . .
H10 H 0.142953 -0.220009 0.941469 0.038 Uiso 1 1 calc R U
C9 C 0.19171(16) -0.22907(10) 0.7999(2) 0.0328(5) Uani 1 1 d . .
H9 H 0.196982 -0.272981 0.802175 0.039 Uiso 1 1 calc R U
C21 C 0.34463(16) 0.26417(10) 0.73562(18) 0.0300(5) Uani 1 1 d . .
H21 H 0.381437 0.300783 0.728276 0.036 Uiso 1 1 calc R U
C37 C 0.69007(19) -0.06890(11) 0.86708(19) 0.0367(6) Uani 1 1 d . .
H37A H 0.736185 -0.055493 0.925170 0.055 Uiso 1 1 calc R U
H37B H 0.715958 -0.105278 0.833745 0.055 Uiso 1 1 calc R U
H37C H 0.628155 -0.079607 0.893130 0.055 Uiso 1 1 calc R U
C28 C 0.25436(17) 0.08923(12) 0.53637(18) 0.0357(5) Uani 1 1 d . .
H28A H 0.191119 0.085001 0.563504 0.053 Uiso 1 1 calc R U
H28B H 0.268811 0.051400 0.498829 0.053 Uiso 1 1 calc R U
H28C H 0.252938 0.124739 0.488907 0.053 Uiso 1 1 calc R U
C35 C 0.58844(18) 0.24142(10) 0.9786(2) 0.0358(5) Uani 1 1 d . .
H35A H 0.658997 0.236048 0.986902 0.054 Uiso 1 1 calc R U
H35B H 0.569813 0.272260 1.028663 0.054 Uiso 1 1 calc R U
H35C H 0.567909 0.255591 0.907776 0.054 Uiso 1 1 calc R U
C26 C 0.06903(17) 0.26925(11) 0.8668(2) 0.0373(6) Uani 1 1 d . .
H26A H 0.105664 0.307009 0.886584 0.056 Uiso 1 1 calc R U
H26B H 0.014168 0.265583 0.908811 0.056 Uiso 1 1 calc R U
H26C H 0.044887 0.271344 0.793013 0.056 Uiso 1 1 calc R U
C38 C 0.60037(18) -0.03698(14) 0.6999(2) 0.0431(6) Uani 1 1 d . .
H38A H 0.537662 -0.044172 0.726828 0.065 Uiso 1 1 calc R U
H38B H 0.622305 -0.075319 0.668921 0.065 Uiso 1 1 calc R U
H38C H 0.593473 -0.004349 0.646884 0.065 Uiso 1 1 calc R U
C29 C 0.43164(17) 0.10036(13) 0.5847(2) 0.0403(6) Uani 1 1 d . .
H29A H 0.433688 0.134245 0.534391 0.060 Uiso 1 1 calc R U
H29B H 0.442267 0.060791 0.550269 0.060 Uiso 1 1 calc R U
H29C H 0.482459 0.106588 0.642045 0.060 Uiso 1 1 calc R U
C15 C 0.11118(17) -0.09844(11) 0.97265(19) 0.0331(5) Uani 1 1 d . .
H15 H 0.147217 -0.058266 0.980268 0.040 Uiso 1 1 calc R U
C17 C 0.00317(18) -0.08286(13) 0.9543(2) 0.0451(6) Uani 1 1 d . .
H17A H -0.007519 -0.053162 0.896869 0.068 Uiso 1 1 calc R U
H17B H -0.018395 -0.064627 1.017542 0.068 Uiso 1 1 calc R U
H17C H -0.033764 -0.120794 0.936646 0.068 Uiso 1 1 calc R U
C13 C 0.20210(19) -0.13075(13) 0.5100(2) 0.0420(6) Uani 1 1 d . .
H13A H 0.238207 -0.169504 0.504750 0.063 Uiso 1 1 calc R U
H13B H 0.213436 -0.103668 0.451468 0.063 Uiso 1 1 calc R U
H13C H 0.132689 -0.139899 0.508119 0.063 Uiso 1 1 calc R U
C16 C 0.1311(2) -0.13341(13) 1.0754(2) 0.0451(6) Uani 1 1 d . .
H16A H 0.092208 -0.171417 1.072982 0.068 Uiso 1 1 calc R U
H16B H 0.113835 -0.107124 1.132647 0.068 Uiso 1 1 calc R U
H16C H 0.200079 -0.144109 1.086537 0.068 Uiso 1 1 calc R U

loop_
_atom_site_aniso_label
_atom_site_aniso_U_11
_atom_site_aniso_U_22
_atom_site_aniso_U_33
_atom_site_aniso_U_23
_atom_site_aniso_U_13
_atom_site_aniso_U_12
Zn1 0.01362(13) 0.01757(14) 0.02111(14) 0.00073(10) -0.00024(10) 0.00017(9)
As1 0.01281(11) 0.02225(12) 0.01835(12) 0.00311(8) 0.00042(8) -0.00081(7)
Si1 0.0135(2) 0.0189(2) 0.0178(2) 0.0007(2) 0.00365(19) 0.00022(19)
N1 0.0169(8) 0.0180(8) 0.0312(9) -0.0007(7) 0.0008(7) -0.0006(6)
N3 0.0202(8) 0.0190(8) 0.0233(8) 0.0019(7) 0.0065(7) -0.0005(6)
N2 0.0176(8) 0.0187(8) 0.0220(8) 0.0004(6) -0.0013(6) 0.0004(6)
N4 0.0186(8) 0.0226(8) 0.0213(8) 0.0007(7) 0.0055(7) 0.0005(6)
C18 0.0172(9) 0.0185(9) 0.0229(10) 0.0037(8) -0.0019(8) -0.0005(7)
C32 0.0205(10) 0.0180(9) 0.0279(11) -0.0003(8) 0.0022(8) 0.0011(7)
C19 0.0193(9) 0.0207(9) 0.0239(10) 0.0012(8) -0.0023(8) 0.0002(8)
C27 0.0336(11) 0.0266(11) 0.0225(10) 0.0011(9) 0.0020(9) 0.0016(9)
C4 0.0196(9) 0.0214(10) 0.0259(10) -0.0025(8) -0.0035(8) 0.0027(8)
C14 0.0307(12) 0.0410(13) 0.0353(13) -0.0049(11) 0.0078(10) -0.0049(10)
C5 0.0276(11) 0.0266(11) 0.0402(13) 0.0021(10) -0.0145(10) 0.0029(9)
C34 0.0246(11) 0.0293(11) 0.0329(12) -0.0048(9) 0.0009(9) 0.0070(9)
C6 0.0136(9) 0.0180(9) 0.0355(12) -0.0018(8) 0.0000(8) -0.0017(7)
C23 0.0245(10) 0.0231(10) 0.0196(9) 0.0039(8) -0.0016(8) 0.0014(8)
C31 0.0236(10) 0.0326(11) 0.0209(10) 0.0066(9) 0.0096(8) 0.0000(8)
C20 0.0266(10) 0.0201(10) 0.0308(11) 0.0013(9) 0.0002(9) 0.0008(8)
C30 0.0250(10) 0.0272(11) 0.0259(10) 0.0083(9) 0.0095(8) 0.0009(8)
C22 0.0285(11) 0.0292(11) 0.0259(11) 0.0063(9) 0.0035(9) -0.0024(9)
C36 0.0217(10) 0.0288(11) 0.0244(10) -0.0037(9) 0.0093(8) 0.0018(8)
C39 0.0287(12) 0.0424(14) 0.0546(16) -0.0023(12) 0.0260(12) 0.0025(10)
C24 0.0206(10) 0.0209(10) 0.0332(12) -0.0024(9) 0.0008(8) 0.0014(8)
C3 0.0119(9) 0.0274(10) 0.0338(11) -0.0017(9) -0.0022(8) 0.0012(8)
C12 0.0280(11) 0.0254(10) 0.0321(12) -0.0022(9) -0.0001(9) 0.0045(9)
C2 0.0136(9) 0.0260(10) 0.0324(11) -0.0046(9) 0.0028(8) -0.0017(8)
C33 0.0275(10) 0.0250(10) 0.0288(11) -0.0051(9) -0.0003(9) 0.0044(8)
C1 0.0176(10) 0.0277(11) 0.0531(15) -0.0090(11) -0.0033(10) -0.0019(8)
C7 0.0171(9) 0.0235(10) 0.0337(11) -0.0023(9) -0.0012(8) 0.0004(8)
C11 0.0205(10) 0.0236(10) 0.0360(12) 0.0007(9) -0.0001(9) -0.0031(8)
C25 0.0276(11) 0.0377(12) 0.0310(12) -0.0008(10) 0.0073(9) 0.0000(9)
C8 0.0228(10) 0.0241(10) 0.0387(12) -0.0066(9) -0.0022(9) 0.0025(8)
C10 0.0283(11) 0.0241(11) 0.0430(13) 0.0058(10) 0.0025(10) -0.0029(9)
C9 0.0287(11) 0.0192(10) 0.0493(14) 0.0020(10) -0.0015(10) -0.0007(9)
C21 0.0316(11) 0.0231(10) 0.0347(12) 0.0066(9) -0.0003(9) -0.0055(9)
C37 0.0512(14) 0.0254(11) 0.0365(13) -0.0015(10) 0.0185(11) 0.0086(10)
C28 0.0373(12) 0.0435(14) 0.0252(11) -0.0082(10) -0.0016(10) -0.0004(10)
C35 0.0413(13) 0.0228(11) 0.0445(14) -0.0003(10) 0.0100(11) -0.0059(10)
C26 0.0266(11) 0.0277(12) 0.0570(16) -0.0039(11) 0.0010(11) 0.0068(9)
C38 0.0343(13) 0.0578(17) 0.0371(14) -0.0234(12) 0.0022(11) 0.0055(12)
C29 0.0344(13) 0.0510(15) 0.0360(13) -0.0109(12) 0.0058(11) 0.0047(11)
C15 0.0332(12) 0.0286(11) 0.0389(13) 0.0006(10) 0.0114(10) -0.0077(9)
C17 0.0356(13) 0.0487(15) 0.0541(16) 0.0015(13) 0.0197(12) 0.0049(11)
C13 0.0373(13) 0.0519(16) 0.0351(13) -0.0023(12) -0.0049(11) -0.0005(11)
C16 0.0474(15) 0.0473(15) 0.0412(15) -0.0003(12) 0.0069(12) -0.0094(12)

loop_
_atom_type_symbol
_atom_type_description
_atom_type_scat_dispersion_real
_atom_type_scat_dispersion_imag
_atom_type_scat_source
C C 0.0181 0.0091 'International Tables Vol C Tables 4.2.6.8 and 6.1.1.4'
H H 0.0000 0.0000 'International Tables Vol C Tables 4.2.6.8 and 6.1.1.4'
N N 0.0311 0.0180 'International Tables Vol C Tables 4.2.6.8 and 6.1.1.4'
Si Si 0.2541 0.3302 'International Tables Vol C Tables 4.2.6.8 and 6.1.1.4'
Zn Zn -1.5491 0.6778 'International Tables Vol C Tables 4.2.6.8 and 6.1.1.4'
As As -0.9300 1.0051 'International Tables Vol C Tables 4.2.6.8 and 6.1.1.4'

loop_
_geom_angle_atom_site_label_1
_geom_angle_atom_site_label_2
_geom_angle_atom_site_label_3
_geom_angle
_geom_angle_site_symmetry_1
_geom_angle_site_symmetry_3
N1 Zn1 N2 97.28(7) . .
N1 Zn1 As1 122.99(5) . .
N2 Zn1 As1 137.17(5) . .
Si1 As1 Zn1 118.373(16) 3_657 .
Si1 As1 Si1 87.611(19) 3_657 .
Zn1 As1 Si1 139.617(16) . .
N3 Si1 N4 90.76(8) . .
N3 Si1 As1 120.07(6) . 3_657
N4 Si1 As1 125.39(6) . 3_657
N3 Si1 As1 120.28(6) . .
N4 Si1 As1 110.32(6) . .
As1 Si1 As1 92.390(19) 3_657 .
C2 N1 C6 115.93(17) . .
C2 N1 Zn1 121.54(14) . .
C6 N1 Zn1 121.88(13) . .
C30 N3 C32 119.28(16) . .
C30 N3 Si1 107.49(14) . .
C32 N3 Si1 130.42(13) . .
C4 N2 C18 118.32(16) . .
C4 N2 Zn1 121.70(14) . .
C18 N2 Zn1 119.16(12) . .
C31 N4 C36 118.08(16) . .
C31 N4 Si1 107.33(13) . .
C36 N4 Si1 131.76(13) . .
C19 C18 C23 121.78(18) . .
C19 C18 N2 120.93(17) . .
C23 C18 N2 117.29(17) . .
N3 C32 C33 109.46(16) . .
N3 C32 C34 109.07(16) . .
C33 C32 C34 111.09(18) . .
N3 C32 C35 110.31(17) . .
C33 C32 C35 107.31(18) . .
C34 C32 C35 109.59(17) . .
C20 C19 C18 117.62(18) . .
C20 C19 C24 119.40(18) . .
C18 C19 C24 122.98(18) . .
C29 C27 C23 113.89(19) . .
C29 C27 C28 108.82(19) . .
C23 C27 C28 112.10(18) . .
N2 C4 C3 124.57(18) . .
N2 C4 C5 120.70(18) . .
C3 C4 C5 114.60(18) . .
C7 C6 C11 122.16(19) . .
C7 C6 N1 119.01(19) . .
C11 C6 N1 118.77(19) . .
C22 C23 C18 117.67(19) . .
C22 C23 C27 120.84(19) . .
C18 C23 C27 121.45(18) . .
C30 C31 N4 114.54(17) . .
C21 C20 C19 121.3(2) . .
C31 C30 N3 114.48(18) . .
C21 C22 C23 121.5(2) . .
N4 C36 C37 109.62(17) . .
N4 C36 C38 110.68(18) . .
C37 C36 C38 109.5(2) . .
N4 C36 C39 110.22(18) . .
C37 C36 C39 107.00(19) . .
C38 C36 C39 109.7(2) . .
C19 C24 C25 110.26(17) . .
C19 C24 C26 112.21(19) . .
C25 C24 C26 109.80(19) . .
C4 C3 C2 129.48(18) . .
C7 C12 C14 110.86(18) . .
C7 C12 C13 112.75(19) . .
C14 C12 C13 109.74(19) . .
N1 C2 C3 124.67(19) . .
N1 C2 C1 119.87(19) . .
C3 C2 C1 115.35(18) . .
C8 C7 C6 117.6(2) . .
C8 C7 C12 120.2(2) . .
C6 C7 C12 122.18(19) . .
C10 C11 C6 117.4(2) . .
C10 C11 C15 120.9(2) . .
C6 C11 C15 121.68(19) . .
C9 C8 C7 121.2(2) . .
C9 C10 C11 121.5(2) . .
C8 C9 C10 120.1(2) . .
C22 C21 C20 120.0(2) . .
C16 C15 C17 109.5(2) . .
C16 C15 C11 112.9(2) . .
C17 C15 C11 112.4(2) . .

loop_
_geom_bond_atom_site_label_1
_geom_bond_atom_site_label_2
_geom_bond_distance
_geom_bond_site_symmetry_2
Zn1 N1 1.9838(16) .
Zn1 N2 1.9840(16) .
Zn1 As1 2.3763(3) .
As1 Si1 2.3011(5) 3_657
As1 Si1 2.4246(5) .
Si1 N3 1.7524(17) .
Si1 N4 1.7596(17) .
N1 C2 1.331(3) .
N1 C6 1.452(2) .
N3 C30 1.407(3) .
N3 C32 1.487(2) .
N2 C4 1.331(3) .
N2 C18 1.442(2) .
N4 C31 1.408(3) .
N4 C36 1.480(3) .
C18 C19 1.408(3) .
C18 C23 1.417(3) .
C32 C33 1.523(3) .
C32 C34 1.526(3) .
C32 C35 1.528(3) .
C19 C20 1.400(3) .
C19 C24 1.523(3) .
C27 C29 1.522(3) .
C27 C23 1.524(3) .
C27 C28 1.535(3) .
C4 C3 1.399(3) .
C4 C5 1.516(3) .
C14 C12 1.529(3) .
C6 C7 1.403(3) .
C6 C11 1.404(3) .
C23 C22 1.391(3) .
C31 C30 1.332(3) .
C20 C21 1.385(3) .
C22 C21 1.382(3) .
C36 C37 1.513(3) .
C36 C38 1.525(3) .
C36 C39 1.531(3) .
C24 C25 1.526(3) .
C24 C26 1.536(3) .
C3 C2 1.400(3) .
C12 C7 1.521(3) .
C12 C13 1.538(3) .
C2 C1 1.519(3) .
C7 C8 1.402(3) .
C11 C10 1.399(3) .
C11 C15 1.532(3) .
C8 C9 1.377(3) .
C10 C9 1.379(3) .
C15 C16 1.528(4) .
C15 C17 1.530(3) .
